data_7132807
loop_
_publ_author_name
'Shinde, Jivan'
'Suresh, Sundaram'
'Kavala, Veerababurao'
'Yao, Ching-Fa'

_publ_section_title
;
 Pd(II)-catalyzed hydroarylations/hydroalkenylations of terminal alkynes:
 regioselective synthesis of allylic, homoallylic, and 1,3-diene systems.
;
_journal_issue 28
_journal_name_full 'Chemical communications (Cambridge, England)'
_journal_page_first 3790
_journal_page_last 3793
_journal_paper_doi 10.1039/d4cc00049h
_journal_volume 60
_journal_year 2024
_chemical_formula_moiety 'C16 H14 O2'
_chemical_formula_sum 'C16 H14 O2'
_chemical_formula_weight 238.27
_space_group_IT_number 33
_space_group_name_Hall 'P 2c -2n'
_space_group_name_H-M_alt 'P n a 21'
_symmetry_cell_setting orthorhombic
_symmetry_space_group_name_H-M 'P n a 21'
_atom_sites_solution_hydrogens geom
_atom_sites_solution_primary direct
_atom_sites_solution_secondary difmap
_audit_creation_method SHELXL-97
_audit_update_record
;
2023-08-25 deposited with the CCDC.	2024-03-01 downloaded from the CCDC.
;
_cell_angle_alpha 90.00
_cell_angle_beta 90.00
_cell_angle_gamma 90.00
_cell_formula_units_Z 4
_cell_length_a 16.5657(15)
_cell_length_b 5.4295(4)
_cell_length_c 14.0697(11)
_cell_measurement_reflns_used 1999
_cell_measurement_temperature 200(2)
_cell_measurement_theta_max 24.279
_cell_measurement_theta_min 2.459
_cell_volume 1265.48(18)
_computing_molecular_graphics 'Ortep-3 for Windows (Farrugia, 1997)'
_computing_publication_material 'WinGX publication routines (Farrugia, 1999)'
_computing_structure_refinement 'SHELXL-97 (Sheldrick, 1997)'
_computing_structure_solution 'SHELXS-86 (Sheldrick, 1986)'
_diffrn_ambient_temperature 200(2)
_diffrn_measured_fraction_theta_full 0.990
_diffrn_measured_fraction_theta_max 0.990
_diffrn_measurement_device_type 'D8 Venture'
_diffrn_measurement_method 'phi scan & omega scan'
_diffrn_radiation_monochromator graphite
_diffrn_radiation_source 'fine-focus sealed tube'
_diffrn_radiation_type MoK\a
_diffrn_radiation_wavelength 0.71073
_diffrn_reflns_av_R_equivalents 0.1282
_diffrn_reflns_av_sigmaI/netI 0.1105
_diffrn_reflns_limit_h_max 19
_diffrn_reflns_limit_h_min -19
_diffrn_reflns_limit_k_max 5
_diffrn_reflns_limit_k_min -6
_diffrn_reflns_limit_l_max 13
_diffrn_reflns_limit_l_min -16
_diffrn_reflns_number 6361
_diffrn_reflns_theta_full 25.26
_diffrn_reflns_theta_max 25.26
_diffrn_reflns_theta_min 2.46
_exptl_absorpt_coefficient_mu 0.081
_exptl_absorpt_correction_T_max 0.9984
_exptl_absorpt_correction_T_min 0.9437
_exptl_absorpt_correction_type multi-scan
_exptl_absorpt_process_details SADABS
_exptl_crystal_colour colorless
_exptl_crystal_density_diffrn 1.251
_exptl_crystal_density_method 'not measured'
_exptl_crystal_description prism
_exptl_crystal_F_000 504
_exptl_crystal_size_max 0.72
_exptl_crystal_size_mid 0.06
_exptl_crystal_size_min 0.02
_refine_diff_density_max 0.171
_refine_diff_density_min -0.155
_refine_diff_density_rms 0.040
_refine_ls_abs_structure_details 'Flack H D (1983), Acta Cryst. A39, 876-881'
_refine_ls_abs_structure_Flack -4(2)
_refine_ls_extinction_coef 0.034(8)
_refine_ls_extinction_expression Fc^*^=kFc[1+0.001xFc^2^\l^3^/sin(2\q)]^-1/4^
_refine_ls_extinction_method SHELXL
_refine_ls_goodness_of_fit_ref 1.028
_refine_ls_hydrogen_treatment constr
_refine_ls_matrix_type full
_refine_ls_number_parameters 164
_refine_ls_number_reflns 1825
_refine_ls_number_restraints 1
_refine_ls_restrained_S_all 1.028
_refine_ls_R_factor_all 0.0701
_refine_ls_R_factor_gt 0.0528
_refine_ls_shift/su_max 0.000
_refine_ls_shift/su_mean 0.000
_refine_ls_structure_factor_coef Fsqd
_refine_ls_weighting_details 'calc w=1/[\s^2^(Fo^2^)+(0.0441P)^2^+0.0153P] where P=(Fo^2^+2Fc^2^)/3'
_refine_ls_weighting_scheme calc
_refine_ls_wR_factor_gt 0.1200
_refine_ls_wR_factor_ref 0.1313
_reflns_number_gt 1468
_reflns_number_total 1825
_reflns_threshold_expression >2sigma(I)
_cod_data_source_file d4cc00049h2.cif
_cod_data_source_block d24491
_cod_depositor_comments 'Adding full bibliography for 7132806--7132807.cif.'
_cod_database_code 7132807

loop_
_symmetry_equiv_pos_as_xyz
'x, y, z'
'-x, -y, z+1/2'
'x+1/2, -y+1/2, z'
'-x+1/2, y+1/2, z+1/2'

loop_
_atom_site_label
_atom_site_type_symbol
_atom_site_fract_x
_atom_site_fract_y
_atom_site_fract_z
_atom_site_U_iso_or_equiv
_atom_site_adp_type
_atom_site_occupancy
_atom_site_symmetry_multiplicity
_atom_site_calc_flag
_atom_site_refinement_flags
_atom_site_disorder_assembly
_atom_site_disorder_group
C1 C 0.2110(2) 0.3312(6) 0.6858(2) 0.0465(8) Uani 1 1 d . . .
H1 H 0.2520 0.2149 0.6711 0.056 Uiso 1 1 calc R . .
C2 C 0.1948(2) 0.5283(5) 0.6167(2) 0.0362(7) Uani 1 1 d . . .
C3 C 0.1303(2) 0.6892(5) 0.6315(2) 0.0433(8) Uani 1 1 d . . .
H3 H 0.0965 0.6671 0.6853 0.052 Uiso 1 1 calc R . .
C4 C 0.1149(2) 0.8798(6) 0.5693(2) 0.0479(9) Uani 1 1 d . . .
H4 H 0.0709 0.9887 0.5798 0.057 Uiso 1 1 calc R . .
C5 C 0.1648(2) 0.9090(5) 0.4914(3) 0.0469(9) Uani 1 1 d . . .
H5 H 0.1547 1.0407 0.4485 0.056 Uiso 1 1 calc R . .
C6 C 0.2287(2) 0.7534(5) 0.4738(2) 0.0401(8) Uani 1 1 d . . .
H6 H 0.2619 0.7767 0.4195 0.048 Uiso 1 1 calc R . .
C7 C 0.2441(2) 0.5614(5) 0.5369(2) 0.0344(7) Uani 1 1 d . . .
C8 C 0.3597(2) 0.4277(5) 0.4485(2) 0.0395(8) Uani 1 1 d . . .
H8A H 0.3811 0.5979 0.4474 0.047 Uiso 1 1 calc R . .
H8AB H 0.3300 0.3987 0.3885 0.047 Uiso 1 1 calc R . .
C9 C 0.42761(19) 0.2492(4) 0.45677(19) 0.0327(7) Uani 1 1 d . . .
C10 C 0.4304(2) 0.0879(5) 0.5273(2) 0.0493(9) Uani 1 1 d . . .
H10A H 0.4741 -0.0248 0.5315 0.059 Uiso 1 1 calc R . .
H10B H 0.3887 0.0848 0.5736 0.059 Uiso 1 1 calc R . .
C11 C 0.49053(18) 0.2657(4) 0.38143(19) 0.0324(7) Uani 1 1 d . . .
C12 C 0.5506(2) 0.0871(5) 0.3727(2) 0.0467(9) Uani 1 1 d . . .
H12 H 0.5510 -0.0486 0.4153 0.056 Uiso 1 1 calc R . .
C13 C 0.6098(2) 0.1031(6) 0.3033(2) 0.0559(11) Uani 1 1 d . . .
H13 H 0.6505 -0.0196 0.2994 0.067 Uiso 1 1 calc R . .
C14 C 0.6095(2) 0.2961(6) 0.2403(2) 0.0519(10) Uani 1 1 d . . .
H14 H 0.6492 0.3048 0.1918 0.062 Uiso 1 1 calc R . .
C15 C 0.5519(2) 0.4762(6) 0.2475(2) 0.0496(9) Uani 1 1 d . . .
H15 H 0.5524 0.6117 0.2048 0.060 Uiso 1 1 calc R . .
C16 C 0.4929(2) 0.4608(5) 0.3170(2) 0.0422(8) Uani 1 1 d . . .
H16 H 0.4530 0.5862 0.3208 0.051 Uiso 1 1 calc R . .
O1 O 0.17514(17) 0.3082(5) 0.76058(17) 0.0661(8) Uani 1 1 d . . .
O2 O 0.30616(13) 0.3987(3) 0.52734(14) 0.0431(6) Uani 1 1 d . . .

loop_
_atom_site_aniso_label
_atom_site_aniso_U_11
_atom_site_aniso_U_22
_atom_site_aniso_U_33
_atom_site_aniso_U_23
_atom_site_aniso_U_13
_atom_site_aniso_U_12
C1 0.042(2) 0.0623(19) 0.0349(17) 0.0110(15) -0.0020(18) -0.0075(16)
C2 0.0329(19) 0.0489(17) 0.0269(14) 0.0019(12) -0.0016(14) -0.0079(13)
C3 0.040(2) 0.0565(18) 0.0333(16) -0.0078(15) 0.0039(16) -0.0055(15)
C4 0.043(2) 0.0529(18) 0.0479(19) -0.0047(15) -0.0020(18) 0.0057(15)
C5 0.048(2) 0.0447(18) 0.0483(19) 0.0081(13) -0.0055(19) 0.0053(15)
C6 0.039(2) 0.0475(17) 0.0335(16) 0.0090(12) -0.0024(15) 0.0022(14)
C7 0.0322(17) 0.0409(15) 0.0301(14) 0.0013(13) 0.0006(14) -0.0010(13)
C8 0.039(2) 0.0483(16) 0.0316(15) 0.0088(13) 0.0043(16) 0.0018(13)
C9 0.0348(19) 0.0360(14) 0.0273(14) 0.0000(11) -0.0036(14) -0.0051(12)
C10 0.047(2) 0.0564(19) 0.0442(18) 0.0113(14) 0.0091(19) 0.0125(16)
C11 0.0364(19) 0.0348(14) 0.0259(13) -0.0055(11) -0.0038(13) -0.0068(13)
C12 0.056(2) 0.0394(16) 0.0447(19) -0.0040(13) 0.0100(18) 0.0009(15)
C13 0.063(3) 0.0507(19) 0.054(2) -0.0158(16) 0.021(2) -0.0041(17)
C14 0.049(3) 0.067(2) 0.040(2) -0.0159(17) 0.0110(17) -0.0190(18)
C15 0.054(2) 0.061(2) 0.0349(18) 0.0043(15) 0.0000(17) -0.0159(17)
C16 0.043(2) 0.0508(17) 0.0332(16) 0.0070(14) -0.0031(16) -0.0049(15)
O1 0.0624(18) 0.1020(18) 0.0338(12) 0.0215(13) 0.0068(14) -0.0145(15)
O2 0.0404(15) 0.0520(12) 0.0369(11) 0.0161(9) 0.0086(11) 0.0105(10)

loop_
_atom_type_symbol
_atom_type_description
_atom_type_scat_dispersion_real
_atom_type_scat_dispersion_imag
_atom_type_scat_source
C C 0.0033 0.0016 'International Tables Vol C Tables 4.2.6.8 and 6.1.1.4'
H H 0.0000 0.0000 'International Tables Vol C Tables 4.2.6.8 and 6.1.1.4'
O O 0.0106 0.0060 'International Tables Vol C Tables 4.2.6.8 and 6.1.1.4'

loop_
_geom_angle_atom_site_label_1
_geom_angle_atom_site_label_2
_geom_angle_atom_site_label_3
_geom_angle
_geom_angle_site_symmetry_1
_geom_angle_site_symmetry_3
_geom_angle_publ_flag
O1 C1 C2 123.9(3) . . ?
O1 C1 H1 118.0 . . ?
C2 C1 H1 118.0 . . ?
C3 C2 C7 119.1(3) . . ?
C3 C2 C1 119.7(3) . . ?
C7 C2 C1 121.2(3) . . ?
C4 C3 C2 121.1(3) . . ?
C4 C3 H3 119.5 . . ?
C2 C3 H3 119.5 . . ?
C3 C4 C5 118.6(3) . . ?
C3 C4 H4 120.7 . . ?
C5 C4 H4 120.7 . . ?
C6 C5 C4 122.1(3) . . ?
C6 C5 H5 118.9 . . ?
C4 C5 H5 118.9 . . ?
C5 C6 C7 119.0(3) . . ?
C5 C6 H6 120.5 . . ?
C7 C6 H6 120.5 . . ?
O2 C7 C6 124.1(3) . . ?
O2 C7 C2 115.9(2) . . ?
C6 C7 C2 120.1(3) . . ?
O2 C8 C9 109.7(2) . . ?
O2 C8 H8A 109.7 . . ?
C9 C8 H8A 109.7 . . ?
O2 C8 H8AB 109.7 . . ?
C9 C8 H8AB 109.7 . . ?
H8A C8 H8AB 108.2 . . ?
C10 C9 C11 123.3(3) . . ?
C10 C9 C8 121.0(3) . . ?
C11 C9 C8 115.7(2) . . ?
C9 C10 H10A 120.0 . . ?
C9 C10 H10B 120.0 . . ?
H10A C10 H10B 120.0 . . ?
C16 C11 C12 116.8(3) . . ?
C16 C11 C9 121.9(3) . . ?
C12 C11 C9 121.3(2) . . ?
C13 C12 C11 121.5(3) . . ?
C13 C12 H12 119.2 . . ?
C11 C12 H12 119.2 . . ?
C14 C13 C12 120.0(3) . . ?
C14 C13 H13 120.0 . . ?
C12 C13 H13 120.0 . . ?
C15 C14 C13 120.0(3) . . ?
C15 C14 H14 120.0 . . ?
C13 C14 H14 120.0 . . ?
C14 C15 C16 120.0(3) . . ?
C14 C15 H15 120.0 . . ?
C16 C15 H15 120.0 . . ?
C15 C16 C11 121.6(3) . . ?
C15 C16 H16 119.2 . . ?
C11 C16 H16 119.2 . . ?
C7 O2 C8 118.3(2) . . ?

loop_
_geom_bond_atom_site_label_1
_geom_bond_atom_site_label_2
_geom_bond_distance
_geom_bond_site_symmetry_2
_geom_bond_publ_flag
C1 O1 1.215(4) . ?
C1 C2 1.471(4) . ?
C1 H1 0.9500 . ?
C2 C3 1.396(4) . ?
C2 C7 1.399(4) . ?
C3 C4 1.379(4) . ?
C3 H3 0.9500 . ?
C4 C5 1.382(4) . ?
C4 H4 0.9500 . ?
C5 C6 1.377(4) . ?
C5 H5 0.9500 . ?
C6 C7 1.392(4) . ?
C6 H6 0.9500 . ?
C7 O2 1.363(4) . ?
C8 O2 1.428(3) . ?
C8 C9 1.490(4) . ?
C8 H8A 0.9900 . ?
C8 H8AB 0.9900 . ?
C9 C10 1.324(4) . ?
C9 C11 1.489(4) . ?
C10 H10A 0.9500 . ?
C10 H10B 0.9500 . ?
C11 C16 1.395(4) . ?
C11 C12 1.395(4) . ?
C12 C13 1.385(5) . ?
C12 H12 0.9500 . ?
C13 C14 1.373(4) . ?
C13 H13 0.9500 . ?
C14 C15 1.370(5) . ?
C14 H14 0.9500 . ?
C15 C16 1.384(4) . ?
C15 H15 0.9500 . ?
C16 H16 0.9500 . ?
